data_7240302
loop_
_publ_author_name
'Di Nicola, Corrado'
'Tombesi, Alessia'
'Moroni, Marco'
'Vismara, Rebecca'
'Marchetti, Fabio'
'Pettinari, Riccardo'
'Nardo, Luca'
'Vesco, Guglielmo'
'Galli, Simona'
'Casassa, Silvia'
'Pandolfo, Luciano'
'Pettinari, Claudio'

_publ_section_title
;
 Investigation on the Interconversion from DMF-Solvated to Unsolvated
 Copper(II) Pyrazolate Coordination Polymers
;
_journal_name_full CrystEngComm
_journal_paper_doi 10.1039/D0CE00370K
_journal_year 2020
_chemical_formula_moiety 'C7.5 H7.5 Cu1 I2 N4.5 O0.5'
_chemical_formula_structural 'Cu (C3H2IN2)2 (C3H7NO)0.5'
_chemical_formula_sum 'C7.5 H7.5 Cu I2 N4.5 O0.5'
_chemical_formula_weight 486.02
_space_group_crystal_system orthorhombic
_space_group_IT_number 62
_space_group_name_Hall '-P 2c 2ab'
_space_group_name_H-M_alt 'P b n m'
_audit_update_record
;
2019-12-10 deposited with the CCDC.	2020-04-13 downloaded from the CCDC.
;
_cell_angle_alpha 90
_cell_angle_beta 90
_cell_angle_gamma 90
_cell_formula_units_Z 4
_cell_length_a 20.17156(39)
_cell_length_b 9.23328(21)
_cell_length_c 7.29128(14)
_cell_measurement_temperature 298
_cell_volume 1358.00(5)
_computing_cell_refinement 'TOPAS-R V3'
_computing_data_collection 'Bruker XRD Commander'
_computing_structure_refinement 'TOPAS-R V3'
_computing_structure_solution 'TOPAS-R V3'
_diffrn_ambient_temperature 298
_diffrn_detector_type 'Bruker Lynxeye linear PSD'
_diffrn_measurement_device_type 'Bruker AXS D8 Advance'
_diffrn_radiation_monochromator 'Nickel filter'
_diffrn_radiation_wavelength CuK\a~1~
_diffrn_source_target Cu
_diffrn_source_type 'sealed X-ray tube'
_exptl_crystal_density_diffrn 1.19
_exptl_crystal_density_meas ?
_exptl_crystal_density_method 'not measured'
_exptl_crystal_F_000 892
_pd_char_colour violet
_pd_instr_location ' ?'
_pd_meas_2theta_range_inc 0.02
_pd_meas_2theta_range_max 105
_pd_meas_2theta_range_min 5
_pd_meas_number_of_points 5001
_pd_meas_scan_method step
_pd_proc_2theta_range_inc 0.02
_pd_proc_2theta_range_max 105.0
_pd_proc_2theta_range_min 8.0
_pd_proc_ls_background_function 'Chebyshev polynomial'
_pd_proc_ls_profile_function 'fundamental parameters approach'
_pd_proc_ls_prof_R_factor 0.027
_pd_proc_ls_prof_wR_expected 0.009
_pd_proc_ls_prof_wR_factor 0.036
_pd_spec_mounting
;
 packed powder pellet
;
_pd_spec_mount_mode reflection
_pd_spec_shape flat_sheet
_pd_spec_size_axial 15
_pd_spec_size_equat 15
_pd_spec_size_thick 0.2
_refine_ls_extinction_method none
_refine_ls_hydrogen_treatment fixed
_refine_ls_matrix_type fullcycle
_refine_ls_number_parameters 49
_refine_ls_number_restraints 0
_refine_ls_shift/su_max .01
_refine_ls_structure_factor_coef Inet
_cod_data_source_file d0ce00370k2.cif
_cod_data_source_block Compound_oP5DMF
_cod_depositor_comments
;
The following automatic conversions were performed:

data item '_exptl_crystal_density_meas' value 'not measured' was
changed to '?' -- the value is perceived as not measured.

Automatic conversion script
Id: cif_fix_values 7556 2019-12-06 15:28:31Z antanas 
;
_cod_original_cell_volume 1357.999(48)
_cod_original_sg_symbol_H-M Pbnm
_cod_original_formula_sum 'C7.5 H7.5 Cu1 I2 N4.5 O0.5'
_cod_database_code 7240302

loop_
_symmetry_equiv_pos_as_xyz
'-x, -y, -z'
'-x, -y, z+1/2'
'-x+1/2, y+1/2, -z+1/2'
'-x+1/2, y+1/2, z'
'x, y, -z+1/2'
'x, y, z'
'x+1/2, -y+1/2, -z'
'x+1/2, -y+1/2, z+1/2'

loop_
_atom_site_label
_atom_site_type_symbol
_atom_site_symmetry_multiplicity
_atom_site_fract_x
_atom_site_fract_y
_atom_site_fract_z
_atom_site_occupancy
_atom_site_B_iso_or_equiv
Cu1 Cu 4 0.5 0.5 0.5 1 1.604(55)
C1a C 4 0.1570792 0.1922411 0.25 1 3.604(55)
I1a I 4 0.2428902 0.3285253 0.25 1 3.604(55)
C2a C 8 0.1251245 0.1414909 0.09956767 1 3.604(55)
N1a N 8 0.07342068 0.0593754 0.1570277 1 3.604(55)
H2a H 8 0.1368961 0.1601865 -0.02434797 1 3.604(55)
C1b C 4 0.3607989 0.2474611 0.75 1 3.604(55)
I1b I 4 0.285419 0.08437156 0.75 1 3.604(55)
C2b C 8 0.3888693 0.3081931 0.5995677 1 3.604(55)
N1b N 8 0.4342881 0.4064597 0.6570277 1 3.604(55)
H2b H 8 0.3785286 0.2858205 0.475652 1 3.604(55)
O4 O 4 0 0.7996362 0.25 0.5428(56) 3.604194
C4 C 8 -0.01407569 0.6860366 0.3347339 0.2714(28) 3.604194
N4 N 8 0.01445398 0.5542522 0.2819245 0.2714(28) 3.604194
C5 C 8 0.05874864 0.5497012 0.1342118 0.2714(28) 3.604194
C6 C 8 -0.001311018 0.4270189 0.3768279 0.2714(28) 3.604194
H4 H 8 -0.04413235 0.6891248 0.4349661 0.2714(28) 3.604194
H5 H 8 0.06406781 0.6443247 0.08520842 0.2714(28) 3.604194
H6 H 8 0.100455 0.5144888 0.1751362 0.2714(28) 3.604194
H7 H 8 0.04182248 0.4871975 0.0419161 0.2714(28) 3.604194
H8 H 8 -0.04764508 0.4097279 0.3687403 0.2714(28) 3.604194
H9 H 8 0.02201185 0.3478512 0.3242721 0.2714(28) 3.604194
H10 H 8 0.01098745 0.4370192 0.5019604 0.2714(28) 3.604194

loop_
_atom_type_symbol
_atom_type_description
_atom_type_scat_source
C C 'International Tables for Crystallography (Vol. IV)'
H H 'International Tables for Crystallography (Vol. IV)'
Cu Cu 'International Tables for Crystallography (Vol. IV)'
I I 'International Tables for Crystallography (Vol. IV)'
N N 'International Tables for Crystallography (Vol. IV)'
O O 'International Tables for Crystallography (Vol. IV)'

loop_
_diffrn_radiation_type
'Cu K\a'
